data_4505849
loop_
_publ_author_name
'Chun, Hyungphil'
'Bernal, Ivan'

_publ_section_title
;
 Crystal Structures of Neutral Cobalt(III) Complexes:&#x2009; Common
 Hydrogen-Bonding Patterns Observed in Compounds of Different Molecular
 Structures
;
_journal_issue 2
_journal_name_full 'Crystal Growth &amp; Design'
_journal_page_first 143
_journal_paper_doi 10.1021/cg000003n
_journal_volume 1
_journal_year 2001
_chemical_formula_moiety 'C6 H18 Co N5 O4'
_chemical_formula_sum 'C6 H18 Co N5 O4'
_chemical_formula_weight 283.18
_chemical_name_systematic ' mer-cis-[N-(2-aminoethyl)-1,3-propanediamine]dinitromethylcobalt(III)'
_space_group_IT_number 33
_symmetry_cell_setting orthorhombic
_symmetry_space_group_name_Hall 'P 2c -2ab'
_symmetry_space_group_name_H-M 'P b n 21'
_atom_sites_solution_hydrogens geom
_atom_sites_solution_primary direct
_atom_sites_solution_secondary difmap
_cell_angle_alpha 90.00
_cell_angle_beta 90.00
_cell_angle_gamma 90.00
_cell_formula_units_Z 4
_cell_length_a 8.0875(11)
_cell_length_b 11.677(3)
_cell_length_c 12.218(2)
_cell_measurement_reflns_used 25
_cell_measurement_temperature 293(2)
_cell_measurement_theta_max 13.63
_cell_measurement_theta_min 8.14
_cell_volume 1153.8(4)
_computing_cell_refinement 'Enraf-Nonius CAD4-PC (Enraf-Nonius, 1989)'
_computing_data_collection 'Enraf-Nonius CAD4-PC (Enraf-Nonius, 1989)'
_computing_data_reduction 'NRCVAX DATRD2'
_computing_molecular_graphics ORTEP-III
_computing_structure_refinement 'SHELXL-93 (Sheldrick, 1993)'
_computing_structure_solution 'SHELXS-86 (Sheldrick, 1990)'
_diffrn_ambient_temperature 293(2)
_diffrn_measurement_device 'Enraf-Nonius CAD-4'
_diffrn_measurement_method \w--2\q
_diffrn_radiation_monochromator graphite
_diffrn_radiation_source 'fine-focus sealed tube'
_diffrn_radiation_type 'Mo K\a'
_diffrn_radiation_wavelength 0.71073
_diffrn_reflns_av_R_equivalents 0.0000
_diffrn_reflns_av_sigmaI/netI 0.0252
_diffrn_reflns_limit_h_max 11
_diffrn_reflns_limit_h_min 0
_diffrn_reflns_limit_k_max 16
_diffrn_reflns_limit_k_min 0
_diffrn_reflns_limit_l_max 17
_diffrn_reflns_limit_l_min 0
_diffrn_reflns_number 1747
_diffrn_reflns_theta_max 29.94
_diffrn_reflns_theta_min 3.02
_diffrn_standards_decay_% 0
_diffrn_standards_interval_time 240
_diffrn_standards_number 3
_exptl_absorpt_coefficient_mu 1.497
_exptl_absorpt_correction_T_max 0.9993
_exptl_absorpt_correction_T_min 0.9225
_exptl_absorpt_correction_type psi-scan
_exptl_absorpt_process_details 'NRCVAX ABSORP (Gabe et al., 1989)'
_exptl_crystal_colour brown
_exptl_crystal_density_diffrn 1.630
_exptl_crystal_density_method 'not measured'
_exptl_crystal_description brick
_exptl_crystal_F_000 592
_exptl_crystal_size_max 0.50
_exptl_crystal_size_mid 0.48
_exptl_crystal_size_min 0.46
_refine_diff_density_max 0.215
_refine_diff_density_min -0.278
_refine_diff_density_rms 0.052
_refine_ls_abs_structure_details 'Flack H D (1983)'
_refine_ls_abs_structure_Flack 0.02(2)
_refine_ls_extinction_method none
_refine_ls_goodness_of_fit_all 1.079
_refine_ls_goodness_of_fit_ref 1.218
_refine_ls_hydrogen_treatment constr
_refine_ls_matrix_type full
_refine_ls_number_parameters 145
_refine_ls_number_reflns 1747
_refine_ls_number_restraints 1
_refine_ls_restrained_S_all 1.079
_refine_ls_restrained_S_obs 1.217
_refine_ls_R_factor_all 0.0434
_refine_ls_R_factor_gt 0.0220
_refine_ls_shift/esd_mean 0.000
_refine_ls_shift/su_max 0.001
_refine_ls_structure_factor_coef Fsqd
_refine_ls_weighting_details 'w=1/[\s^2^(Fo^2^)+(0.0258P)^2^+0.0331P] where P=(Fo^2^+2Fc^2^)/3'
_refine_ls_weighting_scheme calc
_refine_ls_wR_factor_all 0.0556
_refine_ls_wR_factor_ref 0.0522
_reflns_number_gt 1250
_reflns_number_total 1747
_reflns_threshold_expression I>2\s(I)
_cod_data_source_file cg000003n.cif
_cod_data_source_block (7)
_cod_depositor_comments
;
The following automatic conversions were performed:

'_symmetry_cell_setting' value 'Orthorhombic' changed to
'orthorhombic' according to
/home/saulius/struct/CIF-dictionaries/cif_core.dic dictionary named
'cif_core.dic' version 2.4.2 from 2011-04-26.

Automatic conversion script
Id: cif_fix_values 1715 2011-07-08 13:25:40Z adriana 
;
_cod_original_cell_volume 1153.9(3)
_cod_original_sg_symbol_H-M 'P bn21'
_cod_database_code 4505849

loop_
_symmetry_equiv_pos_as_xyz
'x, y, z'
'-x+1/2, y+1/2, z'
'x+1/2, -y+1/2, z+1/2'
'-x, -y, z+1/2'

loop_
_atom_site_aniso_label
_atom_site_aniso_U_11
_atom_site_aniso_U_22
_atom_site_aniso_U_33
_atom_site_aniso_U_23
_atom_site_aniso_U_13
_atom_site_aniso_U_12
Co 0.02803(12) 0.01679(11) 0.02635(12) -0.0008(2) -0.00175(14) 0.00113(14)
N1 0.0299(11) 0.0268(10) 0.0371(12) 0.0009(10) 0.0000(10) -0.0038(8)
N2 0.0308(13) 0.0267(11) 0.0349(13) 0.0012(10) 0.0057(11) 0.0043(9)
N3 0.0370(12) 0.0269(10) 0.0554(15) -0.0052(11) -0.0144(12) 0.0014(10)
N4 0.063(2) 0.0300(12) 0.0312(14) 0.0000(11) 0.0029(15) 0.0083(12)
N5 0.0337(11) 0.0226(9) 0.0387(15) 0.0022(8) 0.0042(9) 0.0038(9)
C1 0.046(2) 0.0215(11) 0.0423(15) 0.0016(10) -0.0102(13) 0.0069(12)
O1 0.098(2) 0.063(2) 0.0306(11) -0.0094(11) -0.0127(13) 0.0183(14)
O2 0.070(2) 0.084(2) 0.0504(14) 0.0028(13) 0.0268(14) -0.006(2)
O3 0.0586(12) 0.0207(7) 0.082(2) -0.004(2) -0.0173(13) -0.0023(10)
O4 0.0307(10) 0.0338(10) 0.114(2) 0.0092(13) -0.0083(13) 0.0084(9)
C2 0.043(2) 0.045(2) 0.0354(15) -0.0005(13) -0.0131(13) -0.0075(13)
C3 0.053(2) 0.047(2) 0.0303(14) -0.0073(12) -0.0028(13) 0.0016(14)
C4 0.039(2) 0.046(2) 0.060(2) -0.002(2) 0.017(2) 0.0113(15)
C5 0.028(2) 0.051(2) 0.088(3) 0.006(2) 0.011(2) -0.0015(13)
C6 0.0305(13) 0.0335(12) 0.090(2) -0.003(2) -0.016(2) 0.0007(10)

loop_
_atom_site_label
_atom_site_type_symbol
_atom_site_fract_x
_atom_site_fract_y
_atom_site_fract_z
_atom_site_U_iso_or_equiv
_atom_site_thermal_displace_type
_atom_site_occupancy
_atom_site_calc_flag
_atom_site_refinement_flags
Co Co 1.00149(5) 0.38363(2) 0.57178(6) 0.02372(7) Uani 1 d .
N1 N 0.7954(2) 0.3206(2) 0.5151(2) 0.0313(5) Uani 1 d .
H1A H 0.7813(2) 0.2492(2) 0.5412(2) 0.038 Uiso 1 calc R
H1B H 0.7101(2) 0.3637(2) 0.5384(2) 0.038 Uiso 1 calc R
N2 N 1.0795(3) 0.3736(2) 0.4176(2) 0.0308(5) Uani 1 d .
H2 H 1.0563(3) 0.4434(2) 0.3882(2) 0.037 Uiso 1 calc R
N3 N 1.2086(3) 0.4518(2) 0.6229(2) 0.0398(6) Uani 1 d .
H3A H 1.1973(3) 0.5282(2) 0.6170(2) 0.048 Uiso 1 calc R
H3B H 1.2166(3) 0.4361(2) 0.6948(2) 0.048 Uiso 1 calc R
N4 N 0.9114(4) 0.3940(2) 0.7162(2) 0.0414(7) Uani 1 d .
N5 N 0.9082(3) 0.5460(2) 0.5470(2) 0.0316(5) Uani 1 d .
C1 C 1.0812(3) 0.2286(2) 0.6100(2) 0.0367(6) Uani 1 d .
H1C H 1.1381(3) 0.1961(2) 0.5484(2) 0.055 Uiso 1 calc R
H1D H 0.9888(3) 0.1810(2) 0.6290(2) 0.055 Uiso 1 calc R
H1E H 1.1555(3) 0.2334(2) 0.6711(2) 0.055 Uiso 1 calc R
O1 O 1.0030(3) 0.4099(3) 0.7975(2) 0.0641(8) Uani 1 d .
O2 O 0.7614(4) 0.3880(2) 0.7311(3) 0.0681(8) Uani 1 d .
O3 O 0.9907(3) 0.63266(14) 0.5693(6) 0.0537(6) Uani 1 d .
O4 O 0.7644(3) 0.5615(2) 0.5172(3) 0.0594(7) Uani 1 d .
C2 C 0.7956(4) 0.3174(3) 0.3941(2) 0.0414(7) Uani 1 d .
H2A H 0.7591(4) 0.3904(3) 0.3648(2) 0.050 Uiso 1 calc R
H2B H 0.7216(4) 0.2581(3) 0.3679(2) 0.050 Uiso 1 calc R
C3 C 0.9701(4) 0.2928(3) 0.3583(3) 0.0433(8) Uani 1 d .
H3C H 0.9995(4) 0.2144(3) 0.3759(3) 0.052 Uiso 1 calc R
H3D H 0.9809(4) 0.3035(3) 0.2799(3) 0.052 Uiso 1 calc R
C4 C 1.2563(4) 0.3539(3) 0.3919(3) 0.0484(8) Uani 1 d .
H4A H 1.2732(4) 0.3611(3) 0.3136(3) 0.058 Uiso 1 calc R
H4B H 1.2865(4) 0.2766(3) 0.4131(3) 0.058 Uiso 1 calc R
C5 C 1.3653(4) 0.4375(3) 0.4504(4) 0.0556(9) Uani 1 d .
H5A H 1.3272(4) 0.5145(3) 0.4344(4) 0.067 Uiso 1 calc R
H5B H 1.4769(4) 0.4304(3) 0.4221(4) 0.067 Uiso 1 calc R
C6 C 1.3696(3) 0.4217(2) 0.5728(4) 0.0512(8) Uani 1 d .
H6A H 1.3961(3) 0.3426(2) 0.5896(4) 0.061 Uiso 1 calc R
H6B H 1.4556(3) 0.4697(2) 0.6037(4) 0.061 Uiso 1 calc R

loop_
_atom_type_symbol
_atom_type_description
_atom_type_scat_dispersion_real
_atom_type_scat_dispersion_imag
_atom_type_scat_source
C C 0.0033 0.0016 'International Tables Vol C Tables 4.2.6.8 and 6.1.1.4'
H H 0.0000 0.0000 'International Tables Vol C Tables 4.2.6.8 and 6.1.1.4'
N N 0.0061 0.0033 'International Tables Vol C Tables 4.2.6.8 and 6.1.1.4'
O O 0.0106 0.0060 'International Tables Vol C Tables 4.2.6.8 and 6.1.1.4'
Co Co 0.3494 0.9721 'International Tables Vol C Tables 4.2.6.8 and 6.1.1.4'

loop_
_geom_angle_atom_site_label_1
_geom_angle_atom_site_label_2
_geom_angle_atom_site_label_3
_geom_angle
N4 Co N1 91.47(12)
N4 Co N3 90.33(13)
N1 Co N3 177.35(12)
N4 Co C1 87.97(12)
N1 Co C1 90.99(10)
N3 Co C1 91.02(11)
N4 Co N2 176.06(14)
N1 Co N2 84.99(11)
N3 Co N2 93.15(11)
C1 Co N2 93.80(11)
N4 Co N5 86.44(9)
N1 Co N5 88.97(9)
N3 Co N5 89.20(9)
C1 Co N5 174.41(12)
N2 Co N5 91.76(9)
C2 N1 Co 111.3(2)
C3 N2 C4 111.9(2)
C3 N2 Co 108.1(2)
C4 N2 Co 121.0(2)
C6 N3 Co 121.6(2)
O2 N4 O1 118.3(3)
O2 N4 Co 120.6(2)
O1 N4 Co 121.1(2)
O4 N5 O3 116.9(2)
O4 N5 Co 121.6(2)
O3 N5 Co 121.3(2)
N1 C2 C3 107.2(2)
N2 C3 C2 107.2(2)
N2 C4 C5 111.4(3)
C4 C5 C6 114.0(3)
N3 C6 C5 111.1(3)

loop_
_geom_bond_atom_site_label_1
_geom_bond_atom_site_label_2
_geom_bond_distance
Co N4 1.913(3)
Co N1 1.949(2)
Co N3 1.957(2)
Co C1 1.978(2)
Co N2 1.990(3)
Co N5 2.063(2)
N1 C2 1.479(4)
N2 C3 1.482(4)
N2 C4 1.483(4)
N3 C6 1.482(4)
N4 O2 1.229(4)
N4 O1 1.254(4)
N5 O4 1.232(3)
N5 O3 1.242(3)
C2 C3 1.505(4)
C4 C5 1.497(5)
C5 C6 1.508(5)
